data_2009921
loop_
_publ_author_name
'Lindeman, Sergey V.'
'Kats, Georgii A.'
'Komarova, Lyudmila G.'

_publ_contact_author
;
Dr. Sergey V. Lindeman
Institute of Organoelement Compounds
28 Vavilov St.,
Moscow 117813
Russia
;
_publ_section_title
;
 An <i>m</i>-carboranedicarboxylic acid dianilide
;
_journal_issue 8
_journal_name_full 'Acta Crystallographica Section C'
_journal_page_first 1299
_journal_page_last 1301
_journal_paper_doi 10.1107/S0108270194000673
_journal_volume 50
_journal_year 1994
_chemical_formula_moiety 'C16 H22 B10 N2 O2'
_chemical_formula_sum 'C16 H22 B10 N2 O2'
_chemical_formula_weight 382.46
_chemical_name_common 'm-carboranedicarboxylic acid dianilide'
_chemical_name_systematic
;
 1,7-dicarba-closo-dodecaborane(12)-1,7-dicarboxyanilide
;
_space_group_IT_number 2
_symmetry_cell_setting triclinic
_symmetry_space_group_name_Hall '-P 1'
_symmetry_space_group_name_H-M 'P -1'
_audit_creation_method SHELXL
_cell_angle_alpha 106.36(3)
_cell_angle_beta 96.08(3)
_cell_angle_gamma 95.87(3)
_cell_formula_units_Z 2
_cell_length_a 9.727(3)
_cell_length_b 10.366(4)
_cell_length_c 10.727(3)
_cell_measurement_reflns_used 24
_cell_measurement_temperature 293(2)
_cell_measurement_theta_max 12.5
_cell_measurement_theta_min 12
_cell_volume 1022.0(6)
_computing_structure_refinement 'SHELXL-93 (Sheldrick, 1993)'
_computing_structure_solution 'SHELXTL-Plus (PC Version) (Sheldrick, 1989)'
_diffrn_ambient_temperature 293(2)
_diffrn_measurement_device 'Syntex P2~1~'
_diffrn_measurement_method \q/2\q
_diffrn_radiation_monochromator graphite
_diffrn_radiation_source 'fine-focus sealed tube'
_diffrn_radiation_type MoK\a
_diffrn_radiation_wavelength 0.71069
_diffrn_reflns_av_R_equivalents 0.1131
_diffrn_reflns_av_sigmaI/netI 0.0367
_diffrn_reflns_limit_h_max 12
_diffrn_reflns_limit_h_min -12
_diffrn_reflns_limit_k_max 12
_diffrn_reflns_limit_k_min -13
_diffrn_reflns_limit_l_max 14
_diffrn_reflns_limit_l_min 0
_diffrn_reflns_number 3775
_diffrn_reflns_theta_max 28.03
_diffrn_reflns_theta_min 2.07
_diffrn_standards_decay_% 2.5
_diffrn_standards_interval_count 98
_diffrn_standards_number 2
_exptl_absorpt_coefficient_mu 0.072
_exptl_absorpt_correction_type none
_exptl_crystal_colour colourless
_exptl_crystal_density_diffrn 1.243
_exptl_crystal_description 'well formed prisms'
_exptl_crystal_F_000 396
_exptl_crystal_size_max 0.4
_exptl_crystal_size_mid 0.3
_exptl_crystal_size_min 0.25
_refine_diff_density_max 0.257
_refine_diff_density_min -0.180
_refine_ls_extinction_method none
_refine_ls_goodness_of_fit_all 1.007
_refine_ls_goodness_of_fit_obs 1.077
_refine_ls_hydrogen_treatment refall
_refine_ls_matrix_type full
_refine_ls_number_parameters 359
_refine_ls_number_reflns 3758
_refine_ls_number_restraints 0
_refine_ls_restrained_S_all 1.034
_refine_ls_restrained_S_obs 1.077
_refine_ls_R_factor_all 0.0727
_refine_ls_R_factor_obs 0.0505
_refine_ls_shift/esd_max 0.018
_refine_ls_shift/esd_mean 0.001
_refine_ls_structure_factor_coef Fsqd
_refine_ls_weighting_scheme
;calc w = 1/[\s^2^(F~o~^2^)+(0.0841P)^2^+0.1539P]
where P = (F~o~^2^+2F~c~^2^)/3
;
_refine_ls_wR_factor_all 0.1405
_refine_ls_wR_factor_obs 0.1296
_reflns_number_observed 3009
_reflns_number_total 3772
_reflns_observed_criterion >2\s(I)
_cod_data_source_file ab1141.cif
_cod_data_source_block kats
_cod_database_code 2009921

loop_
_symmetry_equiv_pos_as_xyz
'x, y, z'
'-x, -y, -z'

loop_
_atom_site_aniso_label
_atom_site_aniso_U_11
_atom_site_aniso_U_22
_atom_site_aniso_U_33
_atom_site_aniso_U_12
_atom_site_aniso_U_13
_atom_site_aniso_U_23
C1 0.0410(9) 0.0299(8) 0.0282(7) 0.0040(7) 0.0023(6) 0.0027(6)
C10 0.0469(10) 0.0392(9) 0.0312(8) 0.0048(8) 0.0010(7) -0.0026(7)
O10 0.0517(9) 0.1068(13) 0.0461(8) -0.0081(9) 0.0042(7) -0.0259(8)
N10 0.0470(9) 0.0630(10) 0.0325(8) 0.0083(8) 0.0010(7) -0.0109(7)
C11 0.0476(10) 0.0428(9) 0.0308(8) 0.0048(8) 0.0055(7) -0.0024(7)
C12 0.0614(12) 0.0481(11) 0.0414(10) 0.0124(10) 0.0008(9) 0.0012(8)
C13 0.0692(14) 0.0631(13) 0.0341(10) -0.0008(11) -0.0032(9) 0.0058(9)
C14 0.0769(15) 0.0517(12) 0.0361(10) -0.0046(11) 0.0167(10) -0.0060(9)
C15 0.081(2) 0.0635(14) 0.0534(13) 0.0283(12) 0.0248(12) 0.0011(10)
C16 0.0642(13) 0.0699(14) 0.0426(11) 0.0253(11) 0.0101(10) 0.0077(10)
C2 0.0420(9) 0.0365(8) 0.0266(7) 0.0055(7) 0.0044(6) 0.0046(6)
C20 0.0467(10) 0.0507(10) 0.0326(8) 0.0115(8) 0.0056(7) 0.0042(8)
O20 0.0561(9) 0.137(2) 0.0512(9) 0.0322(10) -0.0027(8) -0.0216(10)
N20 0.0445(9) 0.0576(10) 0.0388(8) 0.0094(8) 0.0079(7) -0.0038(7)
C21 0.0515(10) 0.0485(10) 0.0315(8) 0.0158(8) 0.0089(7) 0.0084(7)
C22 0.0503(12) 0.0677(14) 0.0451(11) 0.0116(10) 0.0056(9) 0.0025(10)
C23 0.0501(13) 0.099(2) 0.0518(12) 0.0197(13) 0.0096(10) 0.0131(12)
C24 0.079(2) 0.089(2) 0.0398(11) 0.0451(14) 0.0182(11) 0.0134(11)
C25 0.084(2) 0.0561(12) 0.0409(11) 0.0259(12) 0.0134(10) 0.0063(9)
C26 0.0652(13) 0.0479(11) 0.0383(10) 0.0098(10) 0.0112(9) 0.0079(8)
B1 0.0442(11) 0.0332(9) 0.0310(9) 0.0012(8) 0.0048(8) 0.0069(7)
B2 0.0460(11) 0.0314(9) 0.0276(8) 0.0065(8) 0.0040(7) 0.0061(7)
B3 0.0492(11) 0.0363(10) 0.0321(9) 0.0002(8) 0.0096(8) 0.0052(8)
B4 0.0516(12) 0.0439(11) 0.0326(9) 0.0041(9) 0.0042(8) 0.0130(8)
B5 0.0563(12) 0.0360(10) 0.0375(10) 0.0093(9) 0.0020(9) 0.0102(8)
B6 0.0519(12) 0.0305(9) 0.0354(10) 0.0010(8) 0.0068(8) 0.0040(7)
B7 0.0408(10) 0.0434(11) 0.0341(9) 0.0079(8) 0.0017(8) 0.0018(8)
B8 0.0458(11) 0.0438(11) 0.0284(9) 0.0009(9) 0.0011(8) 0.0027(8)
B9 0.0514(12) 0.0503(12) 0.0320(9) 0.0136(10) -0.0050(8) 0.0087(9)
B10 0.0426(11) 0.0437(11) 0.0339(9) -0.0021(9) 0.0026(8) 0.0003(8)

loop_
_atom_site_label
_atom_site_fract_x
_atom_site_fract_y
_atom_site_fract_z
_atom_site_U_iso_or_equiv
_atom_site_thermal_displace_type
_atom_site_calc_flag
_atom_site_refinement_flags
_atom_site_occupancy
_atom_site_disorder_group
_atom_site_type_symbol
C1 0.2504(2) 0.8640(2) 0.62916(15) 0.0345(4) Uani d . 1 . C
C10 0.2887(2) 0.9598(2) 0.7688(2) 0.0422(4) Uani d . 1 . C
O10 0.4087(2) 1.0038(2) 0.81282(15) 0.0799(6) Uani d . 1 . O
N10 0.1807(2) 0.9875(2) 0.8334(2) 0.0530(4) Uani d . 1 . N
C11 0.1899(2) 1.0698(2) 0.9667(2) 0.0433(4) Uani d . 1 . C
C12 0.2838(2) 1.0530(2) 1.0639(2) 0.0529(5) Uani d . 1 . C
C13 0.2833(3) 1.1295(2) 1.1931(2) 0.0588(6) Uani d . 1 . C
C14 0.1916(3) 1.2216(2) 1.2229(2) 0.0592(6) Uani d . 1 . C
C15 0.1012(3) 1.2401(2) 1.1256(2) 0.0669(6) Uani d . 1 . C
C16 0.0988(3) 1.1633(2) 0.9962(2) 0.0594(6) Uani d . 1 . C
C2 0.3471(2) 0.7028(2) 0.43101(15) 0.0360(4) Uani d . 1 . C
C20 0.4791(2) 0.6483(2) 0.3831(2) 0.0447(4) Uani d . 1 . C
O20 0.5901(2) 0.6855(2) 0.4519(2) 0.0911(7) Uani d . 1 . O
N20 0.4583(2) 0.5612(2) 0.2625(2) 0.0504(4) Uani d . 1 . N
C21 0.5594(2) 0.4998(2) 0.1885(2) 0.0437(4) Uani d . 1 . C
C22 0.6964(2) 0.5560(3) 0.2076(2) 0.0572(5) Uani d . 1 . C
C23 0.7868(3) 0.4907(3) 0.1270(2) 0.0681(7) Uani d . 1 . C
C24 0.7400(3) 0.3705(3) 0.0302(2) 0.0671(7) Uani d . 1 . C
C25 0.6027(3) 0.3153(2) 0.0112(2) 0.0606(6) Uani d . 1 . C
C26 0.5115(3) 0.3788(2) 0.0901(2) 0.0510(5) Uani d . 1 . C
B1 0.3762(2) 0.8657(2) 0.5309(2) 0.0370(4) Uani d . 1 . B
B2 0.3357(2) 0.7252(2) 0.5928(2) 0.0356(4) Uani d . 1 . B
B3 0.1551(2) 0.7069(2) 0.6030(2) 0.0404(4) Uani d . 1 . B
B4 0.2850(2) 0.8261(2) 0.3703(2) 0.0427(5) Uani d . 1 . B
B5 0.2207(2) 0.9339(2) 0.5030(2) 0.0435(5) Uani d . 1 . B
B6 0.2203(2) 0.5992(2) 0.4709(2) 0.0408(4) Uani d . 1 . B
B7 0.0837(2) 0.8349(2) 0.5470(2) 0.0416(5) Uani d . 1 . B
B8 0.1873(2) 0.6617(2) 0.3339(2) 0.0417(5) Uani d . 1 . B
B9 0.1032(2) 0.8068(2) 0.3802(2) 0.0456(5) Uani d . 1 . B
B10 0.0627(2) 0.6669(2) 0.4427(2) 0.0432(5) Uani d . 1 . B
H10N 0.097(3) 0.958(3) 0.792(3) 0.077(8) Uiso d . 1 . H
H20N 0.372(2) 0.545(2) 0.227(2) 0.057(6) Uiso d . 1 . H
H12 0.349(2) 0.988(2) 1.040(2) 0.066(7) Uiso d . 1 . H
H13 0.350(3) 1.119(2) 1.260(3) 0.073(7) Uiso d . 1 . H
H14 0.191(3) 1.274(3) 1.312(3) 0.103(9) Uiso d . 1 . H
H15 0.030(3) 1.304(3) 1.148(3) 0.085(8) Uiso d . 1 . H
H16 0.039(3) 1.174(3) 0.928(3) 0.089(9) Uiso d . 1 . H
H22 0.734(2) 0.641(3) 0.270(2) 0.070(7) Uiso d . 1 . H
H23 0.878(3) 0.532(3) 0.136(3) 0.095(9) Uiso d . 1 . H
H24 0.804(3) 0.325(3) -0.025(3) 0.078(7) Uiso d . 1 . H
H25 0.572(3) 0.229(3) -0.060(3) 0.102(10) Uiso d . 1 . H
H26 0.415(3) 0.349(3) 0.077(2) 0.074(8) Uiso d . 1 . H
H1B 0.479(2) 0.922(2) 0.562(2) 0.056(6) Uiso d . 1 . H
H2B 0.418(2) 0.705(2) 0.6562(19) 0.049(5) Uiso d . 1 . H
H3B 0.1195(19) 0.6813(18) 0.6856(18) 0.043(5) Uiso d . 1 . H
H4B 0.340(2) 0.857(2) 0.296(2) 0.067(6) Uiso d . 1 . H
H5B 0.225(2) 1.046(2) 0.5282(19) 0.052(5) Uiso d . 1 . H
H6B 0.232(2) 0.492(2) 0.457(2) 0.061(6) Uiso d . 1 . H
H7B 0.001(2) 0.8811(19) 0.5957(19) 0.047(5) Uiso d . 1 . H
H8B 0.1789(19) 0.589(2) 0.2358(19) 0.048(5) Uiso d . 1 . H
H9B 0.026(2) 0.832(2) 0.314(2) 0.053(6) Uiso d . 1 . H
H10B -0.038(2) 0.606(2) 0.414(2) 0.067(6) Uiso d . 1 . H

loop_
_atom_type_symbol
_atom_type_description
_atom_type_scat_dispersion_real
_atom_type_scat_dispersion_imag
_atom_type_scat_source
C C 0.0033 0.0016 'International Tables Vol C Tables 4.2.6.8 and 6.1.1.4'
H H 0.0000 0.0000 'International Tables Vol C Tables 4.2.6.8 and 6.1.1.4'
O O 0.0106 0.0060 'International Tables Vol C Tables 4.2.6.8 and 6.1.1.4'
N N 0.0061 0.0033 'International Tables Vol C Tables 4.2.6.8 and 6.1.1.4'
B B 0.0013 0.0007 'International Tables Vol C Tables 4.2.6.8 and 6.1.1.4'

loop_
_geom_angle_atom_site_label_1
_geom_angle_atom_site_label_2
_geom_angle_atom_site_label_3
_geom_angle
_geom_angle_publ_flag
C10 C1 B1 114.93(14) yes
C10 C1 B2 115.81(14) yes
B1 C1 B2 63.37(11) ?
C10 C1 B7 121.77(14) yes
B1 C1 B7 113.69(13) ?
B2 C1 B7 113.40(13) ?
C10 C1 B5 118.18(14) yes
B1 C1 B5 62.21(12) ?
B2 C1 B5 114.58(13) ?
B7 C1 B5 62.54(12) ?
C10 C1 B3 119.68(14) yes
B1 C1 B3 114.43(13) ?
B2 C1 B3 62.04(11) ?
B7 C1 B3 62.18(12) ?
B5 C1 B3 114.26(13) ?
O10 C10 N10 124.8(2) yes
O10 C10 C1 120.4(2) yes
N10 C10 C1 114.8(2) yes
C10 N10 C11 125.3(2) yes
C12 C11 C16 120.5(2) yes
C12 C11 N10 121.1(2) yes
C16 C11 N10 118.3(2) yes
C11 C12 C13 119.1(2) ?
C14 C13 C12 120.5(2) ?
C15 C14 C13 120.0(2) ?
C14 C15 C16 120.3(2) ?
C11 C16 C15 119.5(2) ?
C20 C2 B2 115.73(14) yes
C20 C2 B1 113.97(14) yes
B2 C2 B1 63.40(11) ?
C20 C2 B8 122.67(14) yes
B2 C2 B8 113.17(14) ?
B1 C2 B8 113.45(14) ?
C20 C2 B6 120.46(15) yes
B2 C2 B6 61.96(11) ?
B1 C2 B6 114.48(13) ?
B8 C2 B6 62.25(12) ?
C20 C2 B4 117.71(14) yes
B2 C2 B4 114.52(13) ?
B1 C2 B4 62.19(11) ?
B8 C2 B4 62.39(12) ?
B6 C2 B4 114.33(14) ?
O20 C20 N20 125.1(2) yes
O20 C20 C2 120.4(2) yes
N20 C20 C2 114.5(2) yes
C20 N20 C21 128.0(2) yes
C22 C21 C26 120.5(2) yes
C22 C21 N20 123.2(2) yes
C26 C21 N20 116.4(2) yes
C21 C22 C23 119.0(2) ?
C24 C23 C22 120.7(2) ?
C25 C24 C23 120.0(2) ?
C24 C25 C26 120.1(2) ?
C25 C26 C21 119.7(2) ?
C1 B1 C2 101.47(13) ?
C1 B1 B5 59.38(11) ?
C2 B1 B5 105.32(14) ?
C1 B1 B4 105.16(14) ?
C2 B1 B4 59.46(11) ?
B5 B1 B4 59.78(12) ?
C1 B1 B2 58.43(11) ?
C2 B1 B2 58.30(10) ?
B5 B1 B2 108.23(15) ?
B4 B1 B2 108.12(14) ?
C2 B2 C1 101.30(13) ?
C2 B2 B6 59.53(11) ?
C1 B2 B6 105.43(14) ?
C2 B2 B3 105.25(14) ?
C1 B2 B3 59.49(11) ?
B6 B2 B3 59.88(12) ?
C2 B2 B1 58.31(10) ?
C1 B2 B1 58.20(11) ?
B6 B2 B1 108.31(14) ?
B3 B2 B1 108.12(14) ?
C1 B3 B6 104.67(14) ?
C1 B3 B2 58.47(11) ?
B6 B3 B2 59.92(11) ?
C1 B3 B10 104.94(14) ?
B6 B3 B10 60.64(12) ?
B2 B3 B10 108.44(14) ?
C1 B3 B7 58.70(11) ?
B6 B3 B7 107.88(14) ?
B2 B3 B7 107.61(14) ?
B10 B3 B7 59.67(12) ?
C2 B4 B5 104.68(14) ?
C2 B4 B1 58.35(11) ?
B5 B4 B1 60.05(12) ?
C2 B4 B9 104.61(15) ?
B5 B4 B9 60.47(12) ?
B1 B4 B9 108.16(14) ?
C2 B4 B8 58.73(12) ?
B5 B4 B8 107.5(2) ?
B1 B4 B8 107.33(14) ?
B9 B4 B8 59.23(13) ?
C1 B5 B4 104.72(14) ?
C1 B5 B1 58.40(11) ?
B4 B5 B1 60.18(12) ?
C1 B5 B9 104.51(15) ?
B4 B5 B9 60.20(12) ?
B1 B5 B9 108.05(15) ?
C1 B5 B7 58.67(11) ?
B4 B5 B7 107.45(15) ?
B1 B5 B7 107.41(15) ?
B9 B5 B7 59.35(12) ?
C2 B6 B3 104.71(13) ?
C2 B6 B2 58.51(11) ?
B3 B6 B2 60.20(11) ?
C2 B6 B8 58.85(11) ?
B3 B6 B8 107.15(15) ?
B2 B6 B8 107.57(14) ?
C2 B6 B10 104.78(15) ?
B3 B6 B10 59.91(12) ?
B2 B6 B10 108.08(14) ?
B8 B6 B10 59.39(12) ?
C1 B7 B10 105.49(14) ?
C1 B7 B9 105.35(14) ?
B10 B7 B9 60.89(12) ?
C1 B7 B3 59.11(11) ?
B10 B7 B3 59.98(12) ?
B9 B7 B3 108.78(14) ?
C1 B7 B5 58.79(11) ?
B10 B7 B5 109.19(15) ?
B9 B7 B5 60.30(13) ?
B3 B7 B5 108.64(15) ?
C2 B8 B9 105.51(14) ?
C2 B8 B10 105.63(13) ?
B9 B8 B10 61.00(13) ?
C2 B8 B6 58.90(11) ?
B9 B8 B6 109.30(14) ?
B10 B8 B6 60.43(12) ?
C2 B8 B4 58.88(11) ?
B9 B8 B4 60.23(13) ?
B10 B8 B4 109.19(15) ?
B6 B8 B4 108.66(14) ?
B8 B9 B7 106.9(2) ?
B8 B9 B4 60.54(12) ?
B7 B9 B4 107.55(14) ?
B8 B9 B5 107.59(15) ?
B7 B9 B5 60.34(12) ?
B4 B9 B5 59.33(12) ?
B8 B9 B10 59.63(12) ?
B7 B9 B10 59.53(12) ?
B4 B9 B10 108.35(15) ?
B5 B9 B10 108.14(14) ?
B7 B10 B8 106.7(2) ?
B7 B10 B3 60.36(12) ?
B8 B10 B3 107.40(14) ?
B7 B10 B6 107.48(14) ?
B8 B10 B6 60.18(12) ?
B3 B10 B6 59.45(12) ?
B7 B10 B9 59.58(12) ?
B8 B10 B9 59.37(12) ?
B3 B10 B9 108.04(14) ?
B6 B10 B9 107.8(2) ?

loop_
_geom_bond_atom_site_label_1
_geom_bond_atom_site_label_2
_geom_bond_site_symmetry_2
_geom_bond_distance
_geom_bond_publ_flag
C1 C10 . 1.529(2) yes
C1 B1 . 1.700(3) yes
C1 B2 . 1.705(3) yes
C1 B7 . 1.716(3) yes
C1 B5 . 1.718(3) yes
C1 B3 . 1.723(3) yes
C10 O10 . 1.203(2) yes
C10 N10 . 1.331(2) yes
N10 C11 . 1.432(2) yes
C11 C12 . 1.373(3) yes
C11 C16 . 1.374(3) yes
C12 C13 . 1.391(3) ?
C13 C14 . 1.368(3) ?
C14 C15 . 1.361(4) ?
C15 C16 . 1.389(3) ?
C2 C20 . 1.535(2) yes
C2 B2 . 1.702(2) yes
C2 B1 . 1.702(3) yes
C2 B8 . 1.719(3) yes
C2 B6 . 1.720(3) yes
C2 B4 . 1.722(3) yes
C20 O20 . 1.202(2) yes
C20 N20 . 1.334(2) yes
N20 C21 . 1.419(2) yes
C21 C22 . 1.369(3) yes
C21 C26 . 1.391(3) yes
C22 C23 . 1.390(3) ?
C23 C24 . 1.375(4) ?
C24 C25 . 1.368(4) ?
C25 C26 . 1.379(3) ?
B1 B5 . 1.766(3) ?
B1 B4 . 1.768(3) ?
B1 B2 . 1.788(3) ?
B2 B6 . 1.761(3) ?
B2 B3 . 1.766(3) ?
B3 B6 . 1.761(3) ?
B3 B10 . 1.769(3) ?
B3 B7 . 1.776(3) ?
B4 B5 . 1.761(3) ?
B4 B9 . 1.777(3) ?
B4 B8 . 1.782(3) ?
B5 B9 . 1.782(3) ?
B5 B7 . 1.782(3) ?
B6 B8 . 1.778(3) ?
B6 B10 . 1.782(3) ?
B7 B10 . 1.763(3) ?
B7 B9 . 1.764(3) ?
B8 B9 . 1.759(3) ?
B8 B10 . 1.763(3) ?
B9 B10 . 1.788(3) ?

loop_
_geom_torsion_atom_site_label_1
_geom_torsion_atom_site_label_2
_geom_torsion_atom_site_label_3
_geom_torsion_atom_site_label_4
_geom_torsion
_geom_torsion_publ_flag
B1 C1 C10 O10 -18.3(4) yes
B2 C1 C10 O10 52.8(4) yes
C11 N10 C10 O10 -2.3(5) yes
B1 C2 C20 O20 32.6(4) yes
B2 C2 C20 O20 -38.1(4) yes
C21 N20 C20 O20 -3.0(5) yes
